data_7053540
loop_
_publ_author_name
'Kalf, Irmgard'
'Mathieu, Patrick'
'Englert, Ulli'

_publ_section_title
;
 From crystal to crystal: a new polymorph of
 (4-carboxylatopyridine)silver(i) by topotactic dehydration of its
 monohydrate
;
_journal_issue 11
_journal_name_full 'New Journal of Chemistry'
_journal_page_first 2491
_journal_paper_doi 10.1039/c0nj00144a
_journal_volume 34
_journal_year 2010
_chemical_formula_moiety 'C6 H4 Ag N O2, H2 O'
_chemical_formula_sum 'C6 H6 Ag N O3'
_chemical_formula_weight 247.99
_chemical_name_common 'compound 1'
_chemical_name_systematic
;
?
;
_space_group_IT_number 14
_symmetry_cell_setting monoclinic
_symmetry_space_group_name_Hall '-P 2ybc'
_symmetry_space_group_name_H-M 'P 1 21/c 1'
_atom_sites_solution_hydrogens geom
_atom_sites_solution_primary direct
_atom_sites_solution_secondary difmap
_audit_creation_method SHELXL-97
_cell_angle_alpha 90.00
_cell_angle_beta 90.982(4)
_cell_angle_gamma 90.00
_cell_formula_units_Z 4
_cell_length_a 3.6519(5)
_cell_length_b 12.1512(18)
_cell_length_c 15.070(2)
_cell_measurement_reflns_used 1754
_cell_measurement_temperature 110(2)
_cell_measurement_theta_max 24.94
_cell_measurement_theta_min 2.15
_cell_volume 668.63(16)
_computing_cell_refinement SMART
_computing_data_collection 'SMART (Bruker, 2001)'
_computing_data_reduction 'SAINT (Bruker, 1999)'
_computing_molecular_graphics 'PLATON (Spek, 2003)'
_computing_publication_material 'SHELXL97 (Sheldrick, 2008)'
_computing_structure_refinement 'SHELXL97 (Sheldrick, 2008)'
_computing_structure_solution 'SHELXS97 (Sheldrick, 2008)'
_diffrn_ambient_temperature 110(2)
_diffrn_measured_fraction_theta_full .989
_diffrn_measured_fraction_theta_max .989
_diffrn_measurement_device_type 'CCD area detector'
_diffrn_measurement_method '\w scans'
_diffrn_radiation_monochromator graphite
_diffrn_radiation_source 'fine-focus sealed tube'
_diffrn_radiation_type MoK\a
_diffrn_radiation_wavelength 0.71073
_diffrn_reflns_av_R_equivalents 0.0754
_diffrn_reflns_av_sigmaI/netI 0.0810
_diffrn_reflns_limit_h_max 4
_diffrn_reflns_limit_h_min -4
_diffrn_reflns_limit_k_max 15
_diffrn_reflns_limit_k_min -15
_diffrn_reflns_limit_l_max 18
_diffrn_reflns_limit_l_min -18
_diffrn_reflns_number 6029
_diffrn_reflns_theta_full 26.99
_diffrn_reflns_theta_max 26.99
_diffrn_reflns_theta_min 2.15
_exptl_absorpt_coefficient_mu 2.961
_exptl_absorpt_correction_T_max 0.940
_exptl_absorpt_correction_T_min 0.410
_exptl_absorpt_correction_type numerical
_exptl_absorpt_process_details 'PLATON (Spek, 2003)'
_exptl_crystal_colour colourless
_exptl_crystal_density_diffrn 2.463
_exptl_crystal_density_method 'not measured'
_exptl_crystal_description needle
_exptl_crystal_F_000 480
_exptl_crystal_size_max 0.37
_exptl_crystal_size_mid 0.03
_exptl_crystal_size_min 0.02
_refine_diff_density_max 1.797
_refine_diff_density_min -2.468
_refine_diff_density_rms .208
_refine_ls_extinction_method none
_refine_ls_goodness_of_fit_ref 1.100
_refine_ls_hydrogen_treatment constr
_refine_ls_matrix_type full
_refine_ls_number_parameters 100
_refine_ls_number_reflns 1447
_refine_ls_number_restraints 12
_refine_ls_restrained_S_all 1.113
_refine_ls_R_factor_all 0.1119
_refine_ls_R_factor_gt 0.0749
_refine_ls_shift/su_max 0.000
_refine_ls_shift/su_mean 0.000
_refine_ls_structure_factor_coef Fsqd
_refine_ls_weighting_details 'calc w=1/[\s^2^(Fo^2^)+(0.0400P)^2^+5.0000P] where P=(Fo^2^+2Fc^2^)/3'
_refine_ls_weighting_scheme calc
_refine_ls_wR_factor_gt 0.1366
_refine_ls_wR_factor_ref 0.1526
_reflns_number_gt 941
_reflns_number_total 1447
_reflns_threshold_expression >2sigma(I)
_cod_data_source_file c0nj00144a.txt
_cod_data_source_block 1
_cod_original_sg_symbol_H-M 'P 21/c'
_cod_database_code 7053540

loop_
_symmetry_equiv_pos_as_xyz
'x, y, z'
'-x, y+1/2, -z+1/2'
'-x, -y, -z'
'x, -y-1/2, z-1/2'

loop_
_atom_site_label
_atom_site_type_symbol
_atom_site_fract_x
_atom_site_fract_y
_atom_site_fract_z
_atom_site_U_iso_or_equiv
_atom_site_adp_type
_atom_site_occupancy
_atom_site_symmetry_multiplicity
_atom_site_calc_flag
_atom_site_refinement_flags
Ag1 Ag 0.6044(3) 0.57393(8) 0.07548(6) 0.0600(4) Uani 1 1 d .
O1 O 1.116(2) 0.4462(9) 0.1015(8) 0.093(4) Uani 1 1 d U
O2 O 1.169(2) 0.2889(9) 0.0226(6) 0.073(3) Uani 1 1 d U
N1 N 0.617(2) 0.1693(8) 0.3069(5) 0.035(2) Uani 1 1 d .
C1 C 1.069(3) 0.3409(13) 0.0886(10) 0.064(4) Uani 1 1 d .
C2 C 0.905(2) 0.2824(8) 0.1646(7) 0.033(2) Uani 1 1 d .
C3 C 0.861(3) 0.3317(9) 0.2468(8) 0.047(3) Uani 1 1 d .
H3 H 0.9298 0.4064 0.2555 0.056 Uiso 1 1 calc R
C4 C 0.720(3) 0.2724(10) 0.3148(7) 0.044(3) Uani 1 1 d .
H4 H 0.6950 0.3073 0.3708 0.053 Uiso 1 1 calc R
C5 C 0.660(2) 0.1205(8) 0.2281(6) 0.028(2) Uani 1 1 d .
H5 H 0.5898 0.0456 0.2218 0.033 Uiso 1 1 calc R
C6 C 0.801(2) 0.1735(8) 0.1564(6) 0.031(2) Uani 1 1 d .
H6 H 0.8269 0.1360 0.1016 0.037 Uiso 1 1 calc R
O3 O 0.245(4) 0.4351(9) 0.4685(7) 0.125(5) Uani 1 1 d .
H3A H 0.1045 0.4762 0.4984 0.187 Uiso 0.50 1 d PR
H3B H 0.4344 0.4638 0.4462 0.187 Uiso 1 1 d R
H3C H 0.2532 0.3682 0.4849 0.187 Uiso 0.50 1 d PR

loop_
_atom_site_aniso_label
_atom_site_aniso_U_11
_atom_site_aniso_U_22
_atom_site_aniso_U_33
_atom_site_aniso_U_23
_atom_site_aniso_U_13
_atom_site_aniso_U_12
Ag1 0.0838(8) 0.0606(6) 0.0370(5) -0.0220(4) 0.0390(5) -0.0342(5)
O1 0.042(5) 0.088(7) 0.150(10) 0.067(7) 0.006(6) -0.010(5)
O2 0.027(4) 0.134(8) 0.058(5) 0.055(6) 0.007(4) 0.001(5)
N1 0.025(4) 0.061(6) 0.019(4) 0.001(4) 0.005(3) 0.009(4)
C1 0.019(6) 0.086(11) 0.087(11) 0.053(9) 0.005(6) -0.002(6)
C2 0.012(5) 0.042(6) 0.046(6) 0.013(5) -0.002(4) -0.001(4)
C3 0.036(6) 0.039(6) 0.066(8) -0.015(6) -0.007(6) 0.000(5)
C4 0.035(6) 0.058(8) 0.040(6) -0.025(5) 0.001(5) 0.009(5)
C5 0.022(5) 0.037(5) 0.025(5) 0.006(4) 0.000(4) 0.004(4)
C6 0.029(5) 0.046(6) 0.018(4) -0.004(4) 0.003(4) -0.001(5)
O3 0.190(14) 0.113(10) 0.072(7) -0.028(7) 0.046(8) -0.025(9)

loop_
_atom_type_symbol
_atom_type_description
_atom_type_scat_dispersion_real
_atom_type_scat_dispersion_imag
_atom_type_scat_source
C C .0033 .0016 'International Tables Vol C Tables 4.2.6.8 and 6.1.1.4'
H H .0000 .0000 'International Tables Vol C Tables 4.2.6.8 and 6.1.1.4'
Ag Ag -.8971 1.1015 'International Tables Vol C Tables 4.2.6.8 and 6.1.1.4'
N N .0061 .0033 'International Tables Vol C Tables 4.2.6.8 and 6.1.1.4'
O O .0106 .0060 'International Tables Vol C Tables 4.2.6.8 and 6.1.1.4'

loop_
_geom_angle_atom_site_label_1
_geom_angle_atom_site_label_2
_geom_angle_atom_site_label_3
_geom_angle
_geom_angle_site_symmetry_1
_geom_angle_site_symmetry_3
N1 Ag1 O2 105.0(4) 2_655 3_765
N1 Ag1 O1 85.8(4) 2_655 1_455
O2 Ag1 O1 145.0(3) 3_765 1_455
N1 Ag1 O1 118.5(4) 2_655 .
O2 Ag1 O1 105.7(3) 3_765 .
O1 Ag1 O1 97.5(3) 1_455 .
N1 Ag1 Ag1 144.0(2) 2_655 3_665
O2 Ag1 Ag1 92.0(3) 3_765 3_665
O1 Ag1 Ag1 63.6(3) 1_455 3_665
O1 Ag1 Ag1 85.7(3) . 3_665
C1 O1 Ag1 134.9(8) . 1_655
C1 O1 Ag1 119.9(8) . .
Ag1 O1 Ag1 97.5(3) 1_655 .
C1 O2 Ag1 104.6(9) . 3_765
C4 N1 C5 117.7(9) . .
C4 N1 Ag1 121.3(7) . 2_645
C5 N1 Ag1 120.9(7) . 2_645
O2 C1 O1 125.4(12) . .
O2 C1 C2 120.3(13) . .
O1 C1 C2 114.2(14) . .
C6 C2 C3 117.2(9) . .
C6 C2 C1 120.3(11) . .
C3 C2 C1 122.4(11) . .
C4 C3 C2 119.6(10) . .
C4 C3 H3 120.2 . .
C2 C3 H3 120.2 . .
N1 C4 C3 123.3(9) . .
N1 C4 H4 118.4 . .
C3 C4 H4 118.4 . .
N1 C5 C6 123.0(9) . .
N1 C5 H5 118.5 . .
C6 C5 H5 118.5 . .
C5 C6 C2 119.2(9) . .
C5 C6 H6 120.4 . .
C2 C6 H6 120.4 . .
H3A O3 H3B 118.1 . .
H3A O3 H3C 115.4 . .
H3B O3 H3C 118.7 . .

loop_
_geom_bond_atom_site_label_1
_geom_bond_atom_site_label_2
_geom_bond_distance
_geom_bond_site_symmetry_2
Ag1 N1 2.277(8) 2_655
Ag1 O2 2.385(8) 3_765
Ag1 O1 2.403(9) 1_455
Ag1 O1 2.454(9) .
Ag1 Ag1 2.9879(17) 3_665
O1 C1 1.305(18) .
O1 Ag1 2.402(9) 1_655
O2 C1 1.239(17) .
O2 Ag1 2.385(8) 3_765
N1 C4 1.312(13) .
N1 C5 1.339(11) .
N1 Ag1 2.277(8) 2_645
C1 C2 1.482(14) .
C2 C6 1.381(14) .
C2 C3 1.388(14) .
C3 C4 1.362(15) .
C3 H3 0.9500 .
C4 H4 0.9500 .
C5 C6 1.366(12) .
C5 H5 0.9500 .
C6 H6 0.9500 .
O3 H3A 0.8500 .
O3 H3B 0.8500 .
O3 H3C 0.8499 .
